data_1575239
loop_
_publ_author_name
'Gao, Yunpeng'
'Jiang, Julong'
'Maeda, Satoshi'
'Kubota, Koji'
'Ito, Hajime'

_publ_section_title
;
 A cooperative electron-deficient phosphine/olefin ligand system for the
 site-selective mechanochemical Suzuki-Miyaura cross-coupling of
 2,4-dibromoaryl ethers.
;
_journal_issue 35
_journal_name_full 'Chemical science'
_journal_page_first 15964
_journal_page_last 15976
_journal_paper_doi 10.1039/d5sc01669j
_journal_volume 16
_journal_year 2025
_chemical_formula_moiety 'C22 H20 O3'
_chemical_formula_sum 'C22 H20 O3'
_chemical_formula_weight 332.38
_chemical_name_systematic 'methyl 4'-methoxy-4''-methyl-[1,1':3',1''-terphenyl]-4-carboxylate'
_space_group_crystal_system monoclinic
_space_group_IT_number 14
_space_group_name_Hall '-P 2ybc'
_space_group_name_H-M_alt 'P 1 21/c 1'
_atom_sites_solution_hydrogens geom
_atom_sites_solution_primary dual
_audit_creation_date 2023-02-01
_audit_creation_method
;
Olex2 1.2
(compiled 2018.05.29 svn.r3508 for OlexSys, GUI svn.r5506)
;
_audit_update_record
;
2023-10-06 deposited with the CCDC.	2025-07-25 downloaded from the CCDC.
;
_cell_angle_alpha 90
_cell_angle_beta 114.070(8)
_cell_angle_gamma 90
_cell_formula_units_Z 4
_cell_length_a 7.2726(5)
_cell_length_b 34.397(2)
_cell_length_c 7.1925(5)
_cell_measurement_reflns_used 4566
_cell_measurement_temperature 123
_cell_measurement_theta_max 30.5840
_cell_measurement_theta_min 2.3740
_cell_volume 1642.8(2)
_computing_cell_refinement 'CrysAlisPro 1.171.41.110a (Rigaku OD, 2021)'
_computing_data_collection 'CrysAlisPro 1.171.41.110a (Rigaku OD, 2021)'
_computing_data_reduction 'CrysAlisPro 1.171.41.110a (Rigaku OD, 2021)'
_computing_molecular_graphics 'Olex2 (Dolomanov et al., 2009)'
_computing_publication_material 'Olex2 (Dolomanov et al., 2009)'
_computing_structure_refinement 'ShelXL (Sheldrick, 2015)'
_computing_structure_solution 'ShelXT (Sheldrick, 2015)'
_diffrn_ambient_temperature 123
_diffrn_detector 'Hybrid Pixel Array Detector'
_diffrn_detector_area_resol_mean 10.0000
_diffrn_measured_fraction_theta_full 0.983
_diffrn_measured_fraction_theta_max 0.754
_diffrn_measurement_details
;
List of Runs (angles in degrees, time in seconds):

  # Type    Start    End  Width  t~exp~   \w     \q     \k     \f   Frames
#--------------------------------------------------------------------------
  1  \w    -65.00 -39.00   0.50   17.74    --    5.00  38.00 167.00   52
  2  \w     49.00  81.00   0.50   17.74    --   -8.70  37.00   0.00   64
  3  \w    -98.00  37.00   0.50   17.74    --   -8.70  37.00   0.00  270
;
_diffrn_measurement_device 'four-circle diffractometer'
_diffrn_measurement_device_type 'XtaLAB AFC11 (RCD3): quarter-chi single'
_diffrn_measurement_method '\w scans'
_diffrn_orient_matrix_type 'CrysAlisPro convention (1999,Acta A55,543-557)'
_diffrn_orient_matrix_UB_11 -0.1058424000
_diffrn_orient_matrix_UB_12 -0.0027569000
_diffrn_orient_matrix_UB_13 -0.0394780000
_diffrn_orient_matrix_UB_21 0.0122010000
_diffrn_orient_matrix_UB_22 -0.0123860000
_diffrn_orient_matrix_UB_23 0.0831538000
_diffrn_orient_matrix_UB_31 -0.0085669000
_diffrn_orient_matrix_UB_32 0.0162661000
_diffrn_orient_matrix_UB_33 0.0563175000
_diffrn_radiation_monochromator mirror
_diffrn_radiation_probe x-ray
_diffrn_radiation_type MoK\a
_diffrn_radiation_wavelength 0.71073
_diffrn_reflns_av_R_equivalents 0.0217
_diffrn_reflns_av_unetI/netI 0.0277
_diffrn_reflns_Laue_measured_fraction_full 0.983
_diffrn_reflns_Laue_measured_fraction_max 0.754
_diffrn_reflns_limit_h_max 7
_diffrn_reflns_limit_h_min -10
_diffrn_reflns_limit_k_max 38
_diffrn_reflns_limit_k_min -45
_diffrn_reflns_limit_l_max 8
_diffrn_reflns_limit_l_min -8
_diffrn_reflns_number 9387
_diffrn_reflns_point_group_measured_fraction_full 0.983
_diffrn_reflns_point_group_measured_fraction_max 0.754
_diffrn_reflns_theta_full 25.242
_diffrn_reflns_theta_max 30.574
_diffrn_reflns_theta_min 2.368
_diffrn_source 'Rotating-anode X-ray tube (dual wavelength)'
_diffrn_source_type 'Rigaku (Mo) X-ray DW Source'
_exptl_absorpt_coefficient_mu 0.088
_exptl_absorpt_correction_T_max 1.00000
_exptl_absorpt_correction_T_min 0.32643
_exptl_absorpt_correction_type multi-scan
_exptl_absorpt_process_details
;
CrysAlisPro 1.171.41.110a (Rigaku Oxford Diffraction, 2021)
Empirical absorption correction using spherical harmonics,
implemented in SCALE3 ABSPACK scaling algorithm.
;
_exptl_crystal_colour 'clear colourless'
_exptl_crystal_colour_lustre clear
_exptl_crystal_colour_primary colourless
_exptl_crystal_density_diffrn 1.344
_exptl_crystal_description block
_exptl_crystal_F_000 704
_exptl_crystal_recrystallization_method 'Re-crystallisation from solvent: Hexane/DCM'
_exptl_crystal_size_max 0.2
_exptl_crystal_size_mid 0.2
_exptl_crystal_size_min 0.1
_refine_diff_density_max 0.336
_refine_diff_density_min -0.241
_refine_diff_density_rms 0.048
_refine_ls_extinction_method none
_refine_ls_goodness_of_fit_ref 1.009
_refine_ls_hydrogen_treatment constr
_refine_ls_matrix_type full
_refine_ls_number_parameters 229
_refine_ls_number_reflns 3815
_refine_ls_number_restraints 0
_refine_ls_restrained_S_all 1.009
_refine_ls_R_factor_all 0.0482
_refine_ls_R_factor_gt 0.0422
_refine_ls_shift/su_max 0.001
_refine_ls_shift/su_mean 0.000
_refine_ls_structure_factor_coef Fsqd
_refine_ls_weighting_details 'w=1/[\s^2^(Fo^2^)+(0.0708P)^2^+0.5436P] where P=(Fo^2^+2Fc^2^)/3'
_refine_ls_weighting_scheme calc
_refine_ls_wR_factor_gt 0.1170
_refine_ls_wR_factor_ref 0.1211
_reflns_Friedel_coverage 0.000
_reflns_number_gt 3328
_reflns_number_total 3815
_reflns_threshold_expression 'I > 2\s(I)'
_cod_data_source_file d5sc01669j2.cif
_cod_data_source_block gyp906_auto
_cod_depositor_comments 'Adding full bibliography for 1575237--1575240.cif.'
_cod_database_code 1575239
_shelx_shelxl_version_number 2016/6
_chemical_oxdiff_formula 'C H O'
_shelx_space_group_comment
;
The symmetry employed for this shelxl refinement is uniquely defined
by the following loop, which should always be used as a source of
symmetry information in preference to the above space-group names.
They are only intended as comments.
;
_shelx_estimated_absorpt_t_max 0.991
_shelx_estimated_absorpt_t_min 0.983
_diffrn_oxdiff_digest_frames
;
015a2e9880f1eb92be2e118dfc08ae4f4c000255be2
;
_reflns_odcompleteness_completeness 97.55
_reflns_odcompleteness_iscentric 1
_reflns_odcompleteness_theta 26.32
_olex2_refinement_description
;
1. Fixed Uiso
 At 1.2 times of:
  All C(H) groups
 At 1.5 times of:
  All C(H,H,H) groups
2.a Aromatic/amide H refined with riding coordinates:
 C6(H6), C2(H2), C22(H22), C3(H3), C11(H11), C9(H9), C8(H8), C18(H18),
 C21(H21), C19(H19), C12(H12)
2.b Idealised Me refined as rotating group:
 C23(H23A,H23B,H23C), C15(H15A,H15B,H15C), C25(H25A,H25B,H25C)
;
_olex2_submission_special_instructions 'No special instructions were received'
_oxdiff_exptl_absorpt_empirical_details
;
Empirical correction (ABSPACK) includes:
- Absorption correction using spherical harmonics
- Frame scaling
;
_oxdiff_exptl_absorpt_empirical_full_max 2.465
_oxdiff_exptl_absorpt_empirical_full_min 0.472

loop_
_space_group_symop_operation_xyz
'x, y, z'
'-x, y+1/2, -z+1/2'
'-x, -y, -z'
'x, -y-1/2, z-1/2'

loop_
_atom_site_label
_atom_site_type_symbol
_atom_site_fract_x
_atom_site_fract_y
_atom_site_fract_z
_atom_site_U_iso_or_equiv
_atom_site_adp_type
_atom_site_occupancy
_atom_site_site_symmetry_order
_atom_site_calc_flag
_atom_site_refinement_flags_posn
_atom_site_refinement_flags_adp
_atom_site_refinement_flags_occupancy
_atom_site_disorder_assembly
_atom_site_disorder_group
O14 O 0.13411(14) 0.40189(2) 0.01252(14) 0.0241(2) Uani 1 1 d . . . . .
O24 O 0.39593(13) 0.66756(2) 0.82183(13) 0.0221(2) Uani 1 1 d . . . . .
O16 O 0.24724(15) 0.43312(3) -0.19375(15) 0.0298(2) Uani 1 1 d . . . . .
C1 C 0.30600(16) 0.56829(3) 0.46026(17) 0.0167(2) Uani 1 1 d . . . . .
C6 C 0.42445(16) 0.59952(3) 0.44924(17) 0.0168(2) Uani 1 1 d . . . . .
H6 H 0.490544 0.597656 0.359692 0.020 Uiso 1 1 calc R . . . .
C7 C 0.27970(16) 0.53323(3) 0.33244(17) 0.0166(2) Uani 1 1 d . . . . .
C2 C 0.21188(17) 0.57176(4) 0.59417(18) 0.0192(2) Uani 1 1 d . . . . .
H2 H 0.127519 0.551328 0.602143 0.023 Uiso 1 1 calc R . . . .
C17 C 0.57276(17) 0.66573(3) 0.54176(16) 0.0163(2) Uani 1 1 d . . . . .
C5 C 0.44924(16) 0.63311(3) 0.56386(17) 0.0165(2) Uani 1 1 d . . . . .
C10 C 0.23057(16) 0.46708(3) 0.08842(17) 0.0176(2) Uani 1 1 d . . . . .
C22 C 0.76093(18) 0.65880(3) 0.54197(18) 0.0187(2) Uani 1 1 d . . . . .
H22 H 0.809972 0.632902 0.554549 0.022 Uiso 1 1 calc R . . . .
C4 C 0.35762(17) 0.63491(3) 0.70286(17) 0.0177(2) Uani 1 1 d . . . . .
C3 C 0.23872(17) 0.60432(4) 0.71563(18) 0.0198(2) Uani 1 1 d . . . . .
H3 H 0.175622 0.605738 0.807953 0.024 Uiso 1 1 calc R . . . .
C13 C 0.20698(17) 0.43317(3) -0.04644(18) 0.0193(2) Uani 1 1 d . . . . .
C11 C 0.20857(17) 0.46454(3) 0.27187(18) 0.0182(2) Uani 1 1 d . . . . .
H11 H 0.175841 0.440298 0.313985 0.022 Uiso 1 1 calc R . . . .
C9 C 0.27875(17) 0.50268(4) 0.02875(18) 0.0194(2) Uani 1 1 d . . . . .
H9 H 0.296055 0.504624 -0.094897 0.023 Uiso 1 1 calc R . . . .
C8 C 0.30161(17) 0.53527(3) 0.14842(18) 0.0191(2) Uani 1 1 d . . . . .
H8 H 0.332797 0.559508 0.104874 0.023 Uiso 1 1 calc R . . . .
C20 C 0.81151(19) 0.72730(3) 0.50413(18) 0.0205(3) Uani 1 1 d . . . . .
C18 C 0.50204(18) 0.70388(4) 0.51357(18) 0.0207(3) Uani 1 1 d . . . . .
H18 H 0.372076 0.709309 0.508703 0.025 Uiso 1 1 calc R . . . .
C21 C 0.87849(18) 0.68917(3) 0.52404(18) 0.0204(2) Uani 1 1 d . . . . .
H21 H 1.007099 0.683710 0.525453 0.024 Uiso 1 1 calc R . . . .
C19 C 0.61828(19) 0.73394(4) 0.49258(19) 0.0225(3) Uani 1 1 d . . . . .
H19 H 0.565372 0.759601 0.469848 0.027 Uiso 1 1 calc R . . . .
C12 C 0.23410(17) 0.49711(3) 0.39292(18) 0.0182(2) Uani 1 1 d . . . . .
H12 H 0.220543 0.494939 0.518405 0.022 Uiso 1 1 calc R . . . .
C23 C 0.9460(2) 0.76070(4) 0.5081(2) 0.0286(3) Uani 1 1 d . . . . .
H23A H 0.997249 0.773056 0.642558 0.043 Uiso 1 1 calc GR . . . .
H23B H 0.869297 0.779737 0.403964 0.043 Uiso 1 1 calc GR . . . .
H23C H 1.059264 0.751108 0.480485 0.043 Uiso 1 1 calc GR . . . .
C15 C 0.1111(2) 0.36781(4) -0.1115(2) 0.0275(3) Uani 1 1 d . . . . .
H15A H 0.008061 0.372646 -0.248710 0.041 Uiso 1 1 calc GR . . . .
H15B H 0.070043 0.345769 -0.050780 0.041 Uiso 1 1 calc GR . . . .
H15C H 0.239529 0.361819 -0.119201 0.041 Uiso 1 1 calc GR . . . .
C25 C 0.3310(2) 0.66732(4) 0.9843(2) 0.0291(3) Uani 1 1 d . . . . .
H25A H 0.183477 0.666970 0.927929 0.044 Uiso 1 1 calc GR . . . .
H25B H 0.380957 0.690671 1.067840 0.044 Uiso 1 1 calc GR . . . .
H25C H 0.383892 0.644150 1.068555 0.044 Uiso 1 1 calc GR . . . .

loop_
_atom_site_aniso_label
_atom_site_aniso_U_11
_atom_site_aniso_U_22
_atom_site_aniso_U_33
_atom_site_aniso_U_23
_atom_site_aniso_U_13
_atom_site_aniso_U_12
O14 0.0329(5) 0.0155(4) 0.0284(5) -0.0021(3) 0.0171(4) -0.0016(3)
O24 0.0280(5) 0.0228(5) 0.0200(4) -0.0036(3) 0.0142(4) -0.0028(3)
O16 0.0353(5) 0.0310(5) 0.0310(5) -0.0077(4) 0.0215(4) -0.0084(4)
C1 0.0140(5) 0.0183(6) 0.0165(5) 0.0023(4) 0.0050(4) 0.0015(4)
C6 0.0151(5) 0.0196(6) 0.0163(5) 0.0022(4) 0.0069(4) 0.0015(4)
C7 0.0112(5) 0.0192(6) 0.0178(6) 0.0013(4) 0.0044(4) 0.0009(4)
C2 0.0166(5) 0.0210(6) 0.0210(6) 0.0036(4) 0.0086(4) 0.0000(4)
C17 0.0185(5) 0.0169(6) 0.0136(5) 0.0004(4) 0.0066(4) -0.0007(4)
C5 0.0146(5) 0.0186(6) 0.0155(5) 0.0028(4) 0.0054(4) 0.0014(4)
C10 0.0130(5) 0.0190(6) 0.0198(6) 0.0003(4) 0.0058(4) 0.0009(4)
C22 0.0208(6) 0.0159(5) 0.0209(6) 0.0003(4) 0.0101(4) 0.0009(4)
C4 0.0165(5) 0.0196(6) 0.0162(5) 0.0010(4) 0.0057(4) 0.0021(4)
C3 0.0183(5) 0.0244(6) 0.0192(6) 0.0024(4) 0.0102(4) 0.0012(4)
C13 0.0145(5) 0.0217(6) 0.0216(6) -0.0001(4) 0.0073(4) 0.0000(4)
C11 0.0153(5) 0.0182(6) 0.0213(6) 0.0035(4) 0.0076(4) 0.0008(4)
C9 0.0180(5) 0.0234(6) 0.0179(5) 0.0015(4) 0.0085(4) -0.0005(4)
C8 0.0178(5) 0.0193(6) 0.0201(6) 0.0029(4) 0.0076(4) -0.0011(4)
C20 0.0295(6) 0.0177(6) 0.0164(6) -0.0018(4) 0.0114(5) -0.0054(5)
C18 0.0214(6) 0.0208(6) 0.0210(6) 0.0010(4) 0.0099(5) 0.0035(4)
C21 0.0206(6) 0.0220(6) 0.0214(6) -0.0018(4) 0.0114(5) -0.0019(4)
C19 0.0322(6) 0.0152(6) 0.0224(6) 0.0006(4) 0.0134(5) 0.0024(5)
C12 0.0169(5) 0.0202(6) 0.0176(5) 0.0022(4) 0.0073(4) 0.0001(4)
C23 0.0401(8) 0.0216(7) 0.0278(7) -0.0034(5) 0.0177(6) -0.0101(5)
C15 0.0347(7) 0.0181(6) 0.0338(7) -0.0047(5) 0.0181(6) -0.0009(5)
C25 0.0408(8) 0.0307(7) 0.0226(6) -0.0051(5) 0.0199(6) -0.0053(6)

loop_
_atom_type_symbol
_atom_type_description
_atom_type_scat_dispersion_real
_atom_type_scat_dispersion_imag
_atom_type_scat_source
C C 0.0033 0.0016 'International Tables Vol C Tables 4.2.6.8 and 6.1.1.4'
H H 0.0000 0.0000 'International Tables Vol C Tables 4.2.6.8 and 6.1.1.4'
O O 0.0106 0.0060 'International Tables Vol C Tables 4.2.6.8 and 6.1.1.4'

loop_
_geom_angle_atom_site_label_1
_geom_angle_atom_site_label_2
_geom_angle_atom_site_label_3
_geom_angle
_geom_angle_site_symmetry_1
_geom_angle_site_symmetry_3
_geom_angle_publ_flag
C13 O14 C15 114.71(9) . . ?
C4 O24 C25 117.09(9) . . ?
C6 C1 C7 121.11(10) . . ?
C2 C1 C6 117.37(11) . . ?
C2 C1 C7 121.51(10) . . ?
C5 C6 C1 122.64(10) . . ?
C8 C7 C1 120.75(10) . . ?
C8 C7 C12 118.14(10) . . ?
C12 C7 C1 121.11(10) . . ?
C3 C2 C1 121.48(11) . . ?
C22 C17 C5 120.59(10) . . ?
C22 C17 C18 117.82(11) . . ?
C18 C17 C5 121.56(10) . . ?
C6 C5 C17 120.19(10) . . ?
C6 C5 C4 118.23(10) . . ?
C4 C5 C17 121.57(10) . . ?
C11 C10 C13 122.86(10) . . ?
C9 C10 C13 117.92(10) . . ?
C9 C10 C11 119.22(11) . . ?
C17 C22 C21 120.97(11) . . ?
O24 C4 C5 116.36(10) . . ?
O24 C4 C3 123.60(10) . . ?
C3 C4 C5 120.03(11) . . ?
C2 C3 C4 120.17(10) . . ?
O14 C13 C10 112.30(10) . . ?
O16 C13 O14 122.93(11) . . ?
O16 C13 C10 124.77(11) . . ?
C12 C11 C10 120.43(11) . . ?
C8 C9 C10 120.29(11) . . ?
C9 C8 C7 121.20(11) . . ?
C21 C20 C19 117.71(11) . . ?
C21 C20 C23 121.56(12) . . ?
C19 C20 C23 120.62(11) . . ?
C19 C18 C17 120.96(11) . . ?
C20 C21 C22 121.18(11) . . ?
C18 C19 C20 121.20(11) . . ?
C11 C12 C7 120.72(11) . . ?

loop_
_geom_bond_atom_site_label_1
_geom_bond_atom_site_label_2
_geom_bond_distance
_geom_bond_site_symmetry_2
_geom_bond_publ_flag
O14 C13 1.3424(14) . ?
O14 C15 1.4407(15) . ?
O24 C4 1.3700(14) . ?
O24 C25 1.4278(14) . ?
O16 C13 1.2089(15) . ?
C1 C6 1.3994(16) . ?
C1 C7 1.4807(16) . ?
C1 C2 1.3958(15) . ?
C6 C5 1.3877(16) . ?
C7 C8 1.3979(16) . ?
C7 C12 1.4002(16) . ?
C2 C3 1.3842(17) . ?
C17 C5 1.4858(15) . ?
C17 C22 1.3885(16) . ?
C17 C18 1.3940(16) . ?
C5 C4 1.4109(16) . ?
C10 C13 1.4815(16) . ?
C10 C11 1.3952(16) . ?
C10 C9 1.3889(16) . ?
C22 C21 1.3888(16) . ?
C4 C3 1.3885(16) . ?
C11 C12 1.3842(16) . ?
C9 C8 1.3816(17) . ?
C20 C21 1.3860(17) . ?
C20 C19 1.3924(18) . ?
C20 C23 1.5016(17) . ?
C18 C19 1.3822(17) . ?
